data_4030971
loop_
_publ_author_name
'Pellegrino, Sara'
'Bonetti, Andrea'
'Clerici, Francesca'
'Contini, Alessandro'
'Moretto, Alessandro'
'Soave, Raffaella'
'Gelmi, Maria Luisa'

_publ_section_title
;
 1H-Azepine-2-oxo-5-amino-5-carboxylic Acid: A 310 Helix Inducer and an
 Effective Tool for Functionalized Gold Nanoparticles.
;
_journal_issue 11
_journal_name_full 'The Journal of organic chemistry'
_journal_page_first 5507
_journal_page_last 5516
_journal_paper_doi 10.1021/acs.joc.5b00396
_journal_volume 80
_journal_year 2015
_chemical_absolute_configuration rm
_chemical_formula_moiety 'C24 H27 N2 O4, B F4'
_chemical_formula_sum 'C24 H27 B F4 N2 O4'
_chemical_formula_weight 494.28
_space_group_crystal_system monoclinic
_space_group_IT_number 4
_space_group_name_Hall 'P 2yb'
_space_group_name_H-M_alt 'P 1 21 1'
_symmetry_space_group_name_Hall 'P 2yb'
_symmetry_space_group_name_H-M 'P 1 21 1'
_atom_sites_solution_hydrogens geom
_audit_creation_method SHELXL-2014/6
_cell_angle_alpha 90
_cell_angle_beta 103.12(3)
_cell_angle_gamma 90
_cell_formula_units_Z 2
_cell_length_a 10.659(2)
_cell_length_b 8.0066(16)
_cell_length_c 14.918(3)
_cell_measurement_reflns_used 5966
_cell_measurement_temperature 293(2)
_cell_measurement_theta_max 42.49
_cell_measurement_theta_min 5.32
_cell_volume 1239.9(4)
_computing_cell_refinement 'SAINT+ (Bruker AXS, Madison (USA) 1994-1996)'
_computing_data_collection 'SAINT+ (Bruker AXS, Madison (USA) 1994-1996)'
_computing_data_reduction 'SAINT+ (Bruker AXS, Madison (USA) 1994-1996)'
_computing_molecular_graphics 'Diamond v3.2i (Brandenburg, 2012)'
_computing_structure_refinement 'SHELXL-2014/6 (Sheldrick, 2014)'
_computing_structure_solution 'SHELXS-2013 (Sheldrick, 2014)'
_diffrn_ambient_temperature 293(2)
_diffrn_measured_fraction_theta_full 0.999
_diffrn_measured_fraction_theta_max 0.999
_diffrn_measurement_device_type 'Bruker AXS APEX CCD area-detector'
_diffrn_measurement_method \w-scan
_diffrn_radiation_type MoK\a
_diffrn_radiation_wavelength 0.71073
_diffrn_reflns_av_R_equivalents 0.0336
_diffrn_reflns_av_unetI/netI 0.0480
_diffrn_reflns_laue_measured_fraction_full 0.999
_diffrn_reflns_laue_measured_fraction_max 0.999
_diffrn_reflns_limit_h_max 13
_diffrn_reflns_limit_h_min -13
_diffrn_reflns_limit_k_max 10
_diffrn_reflns_limit_k_min -10
_diffrn_reflns_limit_l_max 19
_diffrn_reflns_limit_l_min -19
_diffrn_reflns_number 21631
_diffrn_reflns_point_group_measured_fraction_full 1.000
_diffrn_reflns_point_group_measured_fraction_max 0.999
_diffrn_reflns_theta_full 25.242
_diffrn_reflns_theta_max 27.492
_diffrn_reflns_theta_min 2.137
_diffrn_source 'fine-focus sealed tube'
_exptl_absorpt_coefficient_mu 0.109
_exptl_absorpt_correction_T_max 0.989
_exptl_absorpt_correction_T_min 0.974
_exptl_absorpt_correction_type multi-scan
_exptl_absorpt_process_details 'SADABS; Sheldrick, 2004'
_exptl_crystal_colour colourless
_exptl_crystal_density_diffrn 1.324
_exptl_crystal_description prism
_exptl_crystal_F_000 516
_exptl_crystal_size_max 0.4
_exptl_crystal_size_mid 0.2
_exptl_crystal_size_min 0.1
_refine_diff_density_max 1.240
_refine_diff_density_min -0.356
_refine_diff_density_rms 0.078
_refine_ls_abs_structure_details
;
 Flack x determined using 1185 quotients [(I+)-(I-)]/[(I+)+(I-)]
 (Parsons, Flack and Wagner, Acta Cryst. B69 (2013) 249-259).
;
_refine_ls_abs_structure_Flack 0.4(3)
_refine_ls_extinction_coef 0.023(11)
_refine_ls_extinction_expression Fc^*^=kFc[1+0.001xFc^2^\l^3^/sin(2\q)]^-1/4^
_refine_ls_extinction_method SHELXL
_refine_ls_goodness_of_fit_ref 1.015
_refine_ls_hydrogen_treatment constr
_refine_ls_matrix_type full
_refine_ls_number_parameters 354
_refine_ls_number_reflns 5698
_refine_ls_number_restraints 78
_refine_ls_restrained_S_all 1.040
_refine_ls_R_factor_all 0.1381
_refine_ls_R_factor_gt 0.0844
_refine_ls_shift/su_max 0.007
_refine_ls_shift/su_mean 0.001
_refine_ls_structure_factor_coef Fsqd
_refine_ls_weighting_details 'w=1/[\s^2^(Fo^2^)+(0.1809P)^2^] where P=(Fo^2^+2Fc^2^)/3'
_refine_ls_weighting_scheme calc
_refine_ls_wR_factor_gt 0.2312
_refine_ls_wR_factor_ref 0.2712
_reflns_Friedel_coverage 0.866
_reflns_friedel_fraction_full 1.000
_reflns_friedel_fraction_max 0.998
_reflns_number_gt 3268
_reflns_number_total 5698
_reflns_threshold_expression 'I > 2\s(I)'
_cod_data_source_file jo5b00396_si_001.cif
_cod_data_source_block ca72new
_cod_depositor_comments 'Adding full bibliography for 4030971.cif.'
_cod_original_cell_volume 1240.0(5)
_cod_database_code 4030971
_shelx_space_group_comment
;
The symmetry employed for this shelxl refinement is uniquely defined
by the following loop, which should always be used as a source of
symmetry information in preference to the above space-group names.
They are only intended as comments.
;
_shelx_estimated_absorpt_t_min 0.8068
_shelx_estimated_absorpt_t_max 0.8623
_shelxl_version_number 2014/6

loop_
_space_group_symop_operation_xyz
'x, y, z'
'-x, y+1/2, -z'

loop_
_atom_site_label
_atom_site_type_symbol
_atom_site_fract_x
_atom_site_fract_y
_atom_site_fract_z
_atom_site_U_iso_or_equiv
_atom_site_adp_type
_atom_site_occupancy
_atom_site_site_symmetry_order
_atom_site_calc_flag
_atom_site_refinement_flags_posn
_atom_site_refinement_flags_adp
_atom_site_refinement_flags_occupancy
_atom_site_disorder_assembly
_atom_site_disorder_group
B1 B 0.7560(9) 0.8098(14) 0.5598(8) 0.103(4) Uani 1 1 d D . . . .
F1A F 0.739(3) 0.660(2) 0.5963(16) 0.203(13) Uani 0.581(16) 1 d D U P A 1
F2A F 0.6861(11) 0.857(2) 0.4720(8) 0.137(6) Uani 0.581(16) 1 d D U P A 1
F3A F 0.6924(10) 0.9377(9) 0.5868(8) 0.099(4) Uani 0.581(16) 1 d D U P A 1
F4A F 0.8795(11) 0.867(3) 0.6027(11) 0.146(6) Uani 0.581(16) 1 d D U P A 1
F1B F 0.6875(12) 0.6753(17) 0.5830(12) 0.067(4) Uani 0.419(16) 1 d D U P A 2
F2B F 0.757(3) 0.821(3) 0.4632(15) 0.202(13) Uani 0.419(16) 1 d D U P A 2
F3B F 0.791(3) 0.898(5) 0.639(2) 0.242(16) Uani 0.419(16) 1 d D U P A 2
F4B F 0.8620(16) 0.732(3) 0.5553(18) 0.143(8) Uani 0.419(16) 1 d D U P A 2
N1 N 0.1745(4) 0.8023(6) 0.4023(3) 0.0469(11) Uani 1 1 d . . . . .
N2 N 0.3271(5) 0.6339(6) 0.6784(3) 0.0501(12) Uani 1 1 d . . . . .
H2 H 0.3129 0.5351 0.6558 0.060 Uiso 1 1 calc R U . . .
O1 O 0.1821(6) 1.0292(6) 0.6824(4) 0.0760(14) Uani 1 1 d . . . . .
O2 O 0.1571(4) 0.7909(6) 0.7526(3) 0.0656(12) Uani 1 1 d . . . . .
O3 O 0.3432(4) 0.7752(8) 0.3438(3) 0.0706(13) Uani 1 1 d . . . . .
O4 O 0.4396(5) 0.7888(6) 0.7928(3) 0.0743(13) Uani 1 1 d . . . . .
C5 C 0.1168(6) 0.7917(9) 0.3035(4) 0.0539(14) Uani 1 1 d . . . . .
H5 H 0.0576 0.6965 0.2912 0.065 Uiso 1 1 calc R U . . .
C7 C 0.2583(5) 0.7742(8) 0.6275(4) 0.0467(12) Uani 1 1 d . . . . .
C9 C 0.4665(6) 0.4973(9) 0.8102(4) 0.0525(14) Uani 1 1 d . . . . .
C10 C -0.0210(7) 0.9416(7) 0.1683(4) 0.0563(15) Uani 1 1 d . . . . .
C11 C 0.1980(6) 0.8832(8) 0.6918(4) 0.0541(14) Uani 1 1 d . . . . .
C12 C 0.2982(5) 0.7948(8) 0.4183(4) 0.0525(14) Uani 1 1 d . . . . .
C13 C 0.4118(6) 0.6531(8) 0.7594(4) 0.0528(14) Uani 1 1 d . . . . .
C14 C 0.3932(5) 0.8004(9) 0.5062(4) 0.0562(14) Uani 1 1 d . . . . .
H14A H 0.4688 0.8590 0.4966 0.067 Uiso 1 1 calc R U . . .
H14B H 0.4192 0.6868 0.5239 0.067 Uiso 1 1 calc R U . . .
C15 C 0.0957(5) 0.8110(9) 0.4706(4) 0.0517(14) Uani 1 1 d . . . . .
H15A H 0.0085 0.7768 0.4420 0.062 Uiso 1 1 calc R U . . .
H15B H 0.0925 0.9258 0.4906 0.062 Uiso 1 1 calc R U . . .
C16 C 0.0324(8) 1.0132(10) 0.1002(5) 0.0713(19) Uani 1 1 d . . . . .
H16 H 0.1121 1.0658 0.1160 0.086 Uiso 1 1 calc R U . . .
C17 C 0.2352(7) 0.7562(13) 0.2662(5) 0.080(2) Uani 1 1 d . . . . .
H17A H 0.2322 0.6437 0.2417 0.096 Uiso 1 1 calc R U . . .
H17B H 0.2413 0.8346 0.2178 0.096 Uiso 1 1 calc R U . . .
C19 C 0.1468(5) 0.7009(7) 0.5545(4) 0.0511(14) Uani 1 1 d . . . . .
H19A H 0.1750 0.5957 0.5335 0.061 Uiso 1 1 calc R U . . .
H19B H 0.0762 0.6765 0.5836 0.061 Uiso 1 1 calc R U . . .
C20 C 0.0450(8) 0.9527(8) 0.2677(4) 0.0634(17) Uani 1 1 d . . . . .
H20A H -0.0185 0.9762 0.3035 0.076 Uiso 1 1 calc R U . . .
H20B H 0.1057 1.0448 0.2764 0.076 Uiso 1 1 calc R U . . .
C21 C 0.5477(10) 0.5175(12) 0.8970(6) 0.094(3) Uani 1 1 d . . . . .
H21 H 0.5685 0.6238 0.9208 0.112 Uiso 1 1 calc R U . . .
C22 C 0.0982(10) 0.8801(12) 0.8169(6) 0.087(2) Uani 1 1 d . . . . .
H22A H 0.0719 0.8019 0.8579 0.130 Uiso 1 1 calc R U . . .
H22B H 0.1593 0.9571 0.8518 0.130 Uiso 1 1 calc R U . . .
H22C H 0.0243 0.9403 0.7837 0.130 Uiso 1 1 calc R U . . .
C23 C -0.0336(12) 1.0058(13) 0.0091(6) 0.092(3) Uani 1 1 d . . . . .
H23 H 0.0004 1.0576 -0.0359 0.111 Uiso 1 1 calc R U . . .
C25 C -0.1381(7) 0.8610(11) 0.1412(5) 0.071(2) Uani 1 1 d . . . . .
H25 H -0.1745 0.8096 0.1852 0.086 Uiso 1 1 calc R U . . .
C26 C 0.4897(9) 0.2019(10) 0.8302(7) 0.081(2) Uani 1 1 d . . . . .
H26 H 0.4710 0.0940 0.8082 0.097 Uiso 1 1 calc R U . . .
C27 C 0.3498(5) 0.8839(8) 0.5869(4) 0.0540(14) Uani 1 1 d . . . . .
H27A H 0.4252 0.9098 0.6350 0.065 Uiso 1 1 calc R U . . .
H27B H 0.3069 0.9884 0.5660 0.065 Uiso 1 1 calc R U . . .
C28 C 0.4381(7) 0.3364(8) 0.7770(5) 0.0623(17) Uani 1 1 d . . . . .
H28 H 0.3844 0.3197 0.7192 0.075 Uiso 1 1 calc R U . . .
C29 C -0.2013(9) 0.8559(12) 0.0502(6) 0.089(3) Uani 1 1 d . . . . .
H29 H -0.2818 0.8053 0.0329 0.107 Uiso 1 1 calc R U . . .
C30 C -0.1455(11) 0.9253(13) -0.0148(6) 0.093(3) Uani 1 1 d . . . . .
H30 H -0.1864 0.9162 -0.0767 0.111 Uiso 1 1 calc R U . . .
C31 C 0.5690(10) 0.2267(14) 0.9160(8) 0.102(3) Uani 1 1 d . . . . .
H31 H 0.6030 0.1356 0.9521 0.123 Uiso 1 1 calc R U . . .
C32 C 0.5964(11) 0.3794(16) 0.9465(7) 0.108(3) Uani 1 1 d . . . . .
H32 H 0.6512 0.3939 1.0041 0.129 Uiso 1 1 calc R U . . .

loop_
_atom_site_aniso_label
_atom_site_aniso_U_11
_atom_site_aniso_U_22
_atom_site_aniso_U_33
_atom_site_aniso_U_23
_atom_site_aniso_U_13
_atom_site_aniso_U_12
B1 0.100(9) 0.110(10) 0.103(8) 0.003(8) 0.033(7) -0.009(8)
F1A 0.29(3) 0.082(10) 0.179(15) 0.002(10) -0.075(18) 0.031(15)
F2A 0.068(6) 0.171(13) 0.152(10) 0.099(10) -0.015(6) -0.011(7)
F3A 0.088(7) 0.045(4) 0.170(10) 0.000(4) 0.044(6) 0.014(4)
F4A 0.069(6) 0.197(17) 0.158(12) 0.021(12) -0.007(7) 0.013(9)
F1B 0.063(6) 0.049(7) 0.085(8) 0.027(5) 0.006(6) -0.002(5)
F2B 0.128(18) 0.108(15) 0.32(3) 0.016(17) -0.044(17) -0.030(14)
F3B 0.14(2) 0.26(3) 0.30(3) -0.10(3) -0.01(2) 0.08(2)
F4B 0.068(9) 0.150(16) 0.23(2) 0.036(14) 0.073(11) 0.041(10)
N1 0.045(2) 0.050(3) 0.047(2) 0.004(2) 0.0131(19) 0.004(2)
N2 0.057(3) 0.042(3) 0.047(3) 0.000(2) 0.001(2) 0.000(2)
O1 0.106(4) 0.046(3) 0.085(3) 0.006(2) 0.041(3) 0.009(3)
O2 0.086(3) 0.052(2) 0.067(3) 0.006(2) 0.036(2) 0.005(2)
O3 0.063(3) 0.092(4) 0.064(3) 0.005(3) 0.027(2) 0.012(3)
O4 0.093(3) 0.050(3) 0.068(3) -0.008(2) -0.007(2) -0.008(3)
C5 0.065(3) 0.052(3) 0.047(3) -0.001(3) 0.016(3) -0.001(3)
C7 0.051(3) 0.041(3) 0.048(3) 0.003(2) 0.010(2) 0.001(2)
C9 0.049(3) 0.055(3) 0.053(3) 0.004(3) 0.009(3) 0.007(3)
C10 0.074(4) 0.046(3) 0.052(3) 0.001(3) 0.019(3) 0.015(3)
C11 0.060(3) 0.042(3) 0.062(4) 0.007(3) 0.019(3) 0.005(3)
C12 0.055(3) 0.047(3) 0.062(3) 0.007(3) 0.028(3) 0.005(3)
C13 0.063(4) 0.043(3) 0.053(3) 0.000(3) 0.016(3) 0.000(3)
C14 0.041(3) 0.061(3) 0.066(4) 0.007(3) 0.013(3) -0.002(3)
C15 0.044(3) 0.060(4) 0.051(3) 0.010(3) 0.012(2) 0.004(3)
C16 0.094(5) 0.065(4) 0.057(4) 0.003(3) 0.022(4) 0.007(4)
C17 0.071(4) 0.114(7) 0.054(4) 0.000(4) 0.014(3) 0.018(4)
C19 0.048(3) 0.049(3) 0.057(3) 0.006(3) 0.014(3) -0.006(2)
C20 0.088(5) 0.054(4) 0.048(3) 0.001(3) 0.016(3) 0.010(3)
C21 0.107(7) 0.082(6) 0.076(5) 0.011(5) -0.011(5) 0.005(5)
C22 0.119(6) 0.075(5) 0.082(5) -0.001(5) 0.057(5) 0.006(5)
C23 0.135(9) 0.091(6) 0.055(4) 0.007(4) 0.033(5) 0.029(6)
C25 0.062(4) 0.082(5) 0.069(4) 0.003(4) 0.011(3) 0.010(4)
C26 0.094(6) 0.054(4) 0.103(6) 0.022(4) 0.039(5) 0.016(4)
C27 0.046(3) 0.052(3) 0.065(4) 0.008(3) 0.016(3) -0.010(3)
C28 0.070(4) 0.044(3) 0.075(4) 0.003(3) 0.021(3) 0.013(3)
C29 0.075(5) 0.091(7) 0.088(6) 0.007(5) -0.007(4) 0.009(4)
C30 0.121(7) 0.101(7) 0.047(4) -0.003(4) 0.000(5) 0.030(6)
C31 0.102(7) 0.101(8) 0.102(7) 0.049(6) 0.021(6) 0.044(6)
C32 0.117(8) 0.106(8) 0.077(6) 0.021(6) -0.026(5) 0.009(6)

loop_
_atom_type_symbol
_atom_type_description
_atom_type_scat_dispersion_real
_atom_type_scat_dispersion_imag
_atom_type_scat_source
C C 0.0033 0.0016 'International Tables Vol C Tables 4.2.6.8 and 6.1.1.4'
H H 0.0000 0.0000 'International Tables Vol C Tables 4.2.6.8 and 6.1.1.4'
B B 0.0013 0.0007 'International Tables Vol C Tables 4.2.6.8 and 6.1.1.4'
N N 0.0061 0.0033 'International Tables Vol C Tables 4.2.6.8 and 6.1.1.4'
O O 0.0106 0.0060 'International Tables Vol C Tables 4.2.6.8 and 6.1.1.4'
F F 0.0171 0.0103 'International Tables Vol C Tables 4.2.6.8 and 6.1.1.4'

loop_
_geom_angle_atom_site_label_1
_geom_angle_atom_site_label_2
_geom_angle_atom_site_label_3
_geom_angle
F3A B1 F1A 115.7(15)
F4B B1 F3B 102.8(18)
F4B B1 F1B 98.9(13)
F3B B1 F1B 104(2)
F3A B1 F4A 95.7(13)
F1A B1 F4A 107.9(14)
F3A B1 F2A 82.9(11)
F1A B1 F2A 121.6(14)
F4A B1 F2A 125.5(11)
F4B B1 F2B 77.1(17)
F3B B1 F2B 141(2)
F1B B1 F2B 114.8(15)
B1 F2B F4B 47.7(10)
B1 F4B F2B 55.2(11)
C12 N1 C15 126.9(5)
C12 N1 C5 111.2(4)
C15 N1 C5 121.9(4)
C13 N2 C7 122.4(5)
C13 N2 H2 118.8
C7 N2 H2 118.8
C11 O2 C22 116.1(6)
C12 O3 C17 108.2(5)
N1 C5 C17 100.7(5)
N1 C5 C20 111.3(5)
C17 C5 C20 114.9(6)
N1 C5 H5 109.8
C17 C5 H5 109.8
C20 C5 H5 109.8
N2 C7 C19 107.0(5)
N2 C7 C27 110.9(5)
C19 C7 C27 113.5(5)
N2 C7 C11 110.1(4)
C19 C7 C11 107.1(5)
C27 C7 C11 108.3(5)
C28 C9 C21 118.6(7)
C28 C9 C13 124.1(5)
C21 C9 C13 117.3(6)
C25 C10 C16 118.0(6)
C25 C10 C20 120.6(6)
C16 C10 C20 121.4(7)
O1 C11 O2 125.0(6)
O1 C11 C7 123.6(5)
O2 C11 C7 111.1(5)
N1 C12 O3 113.9(5)
N1 C12 C14 129.4(5)
O3 C12 C14 116.7(5)
O4 C13 N2 121.8(6)
O4 C13 C9 120.6(5)
N2 C13 C9 117.5(5)
C12 C14 C27 116.4(5)
C12 C14 H14A 108.2
C27 C14 H14A 108.2
C12 C14 H14B 108.2
C27 C14 H14B 108.2
H14A C14 H14B 107.3
N1 C15 C19 113.0(5)
N1 C15 H15A 109.0
C19 C15 H15A 109.0
N1 C15 H15B 109.0
C19 C15 H15B 109.0
H15A C15 H15B 107.8
C23 C16 C10 119.8(8)
C23 C16 H16 120.1
C10 C16 H16 120.1
O3 C17 C5 105.3(5)
O3 C17 H17A 110.7
C5 C17 H17A 110.7
O3 C17 H17B 110.7
C5 C17 H17B 110.7
H17A C17 H17B 108.8
C15 C19 C7 115.8(5)
C15 C19 H19A 108.3
C7 C19 H19A 108.3
C15 C19 H19B 108.3
C7 C19 H19B 108.3
H19A C19 H19B 107.4
C10 C20 C5 112.4(5)
C10 C20 H20A 109.1
C5 C20 H20A 109.1
C10 C20 H20B 109.1
C5 C20 H20B 109.1
H20A C20 H20B 107.9
C32 C21 C9 119.2(9)
C32 C21 H21 120.4
C9 C21 H21 120.4
O2 C22 H22A 109.5
O2 C22 H22B 109.5
H22A C22 H22B 109.5
O2 C22 H22C 109.5
H22A C22 H22C 109.5
H22B C22 H22C 109.5
C30 C23 C16 120.6(9)
C30 C23 H23 119.7
C16 C23 H23 119.7
C29 C25 C10 120.8(7)
C29 C25 H25 119.6
C10 C25 H25 119.6
C28 C26 C31 120.2(9)
C28 C26 H26 119.9
C31 C26 H26 119.9
C7 C27 C14 113.0(5)
C7 C27 H27A 109.0
C14 C27 H27A 109.0
C7 C27 H27B 109.0
C14 C27 H27B 109.0
H27A C27 H27B 107.8
C26 C28 C9 119.6(7)
C26 C28 H28 120.2
C9 C28 H28 120.2
C30 C29 C25 119.7(8)
C30 C29 H29 120.2
C25 C29 H29 120.2
C23 C30 C29 121.0(8)
C23 C30 H30 119.5
C29 C30 H30 119.5
C32 C31 C26 119.8(8)
C32 C31 H31 120.1
C26 C31 H31 120.1
C31 C32 C21 122.6(9)
C31 C32 H32 118.7
C21 C32 H32 118.7

loop_
_geom_bond_atom_site_label_1
_geom_bond_atom_site_label_2
_geom_bond_distance
B1 F4B 1.303(14)
B1 F3A 1.340(12)
B1 F1A 1.351(17)
B1 F3B 1.351(18)
B1 F1B 1.388(15)
B1 F4A 1.403(14)
B1 F2A 1.405(13)
B1 F2B 1.446(19)
F2B F4B 1.72(3)
N1 C12 1.287(7)
N1 C15 1.460(7)
N1 C5 1.465(7)
N2 C13 1.344(8)
N2 C7 1.458(8)
N2 H2 0.8600
O1 C11 1.185(8)
O2 C11 1.319(7)
O2 C22 1.448(9)
O3 C12 1.315(7)
O3 C17 1.444(9)
O4 C13 1.204(8)
C5 C17 1.518(10)
C5 C20 1.532(9)
C5 H5 0.9800
C7 C19 1.535(8)
C7 C27 1.536(8)
C7 C11 1.541(8)
C9 C28 1.388(10)
C9 C21 1.394(11)
C9 C13 1.507(9)
C10 C25 1.381(11)
C10 C16 1.396(10)
C10 C20 1.494(9)
C12 C14 1.465(8)
C14 C27 1.538(9)
C14 H14A 0.9700
C14 H14B 0.9700
C15 C19 1.527(8)
C15 H15A 0.9700
C15 H15B 0.9700
C16 C23 1.382(12)
C16 H16 0.9300
C17 H17A 0.9700
C17 H17B 0.9700
C19 H19A 0.9700
C19 H19B 0.9700
C20 H20A 0.9700
C20 H20B 0.9700
C21 C32 1.365(15)
C21 H21 0.9300
C22 H22A 0.9600
C22 H22B 0.9600
C22 H22C 0.9600
C23 C30 1.331(15)
C23 H23 0.9300
C25 C29 1.372(11)
C25 H25 0.9300
C26 C28 1.376(10)
C26 C31 1.379(15)
C26 H26 0.9300
C27 H27A 0.9700
C27 H27B 0.9700
C28 H28 0.9300
C29 C30 1.366(13)
C29 H29 0.9300
C30 H30 0.9300
C31 C32 1.314(16)
C31 H31 0.9300
C32 H32 0.9300

loop_
_geom_torsion_atom_site_label_1
_geom_torsion_atom_site_label_2
_geom_torsion_atom_site_label_3
_geom_torsion_atom_site_label_4
_geom_torsion
F3B B1 F2B F4B 94(3)
F1B B1 F2B F4B -94.0(17)
F3B B1 F4B F2B -139(2)
F1B B1 F4B F2B 113.5(15)
C12 N1 C5 C17 6.2(8)
C15 N1 C5 C17 -170.7(6)
C12 N1 C5 C20 -116.1(6)
C15 N1 C5 C20 66.9(8)
C13 N2 C7 C19 -165.1(5)
C13 N2 C7 C27 70.7(7)
C13 N2 C7 C11 -49.1(7)
C22 O2 C11 O1 -5.4(10)
C22 O2 C11 C7 -179.9(6)
N2 C7 C11 O1 149.4(7)
C19 C7 C11 O1 -94.6(8)
C27 C7 C11 O1 28.1(8)
N2 C7 C11 O2 -36.0(6)
C19 C7 C11 O2 79.9(6)
C27 C7 C11 O2 -157.4(5)
C15 N1 C12 O3 175.1(6)
C5 N1 C12 O3 -1.7(8)
C15 N1 C12 C14 -3.1(11)
C5 N1 C12 C14 -179.9(7)
C17 O3 C12 N1 -4.0(8)
C17 O3 C12 C14 174.4(7)
C7 N2 C13 O4 -3.1(9)
C7 N2 C13 C9 173.8(5)
C28 C9 C13 O4 179.2(6)
C21 C9 C13 O4 1.1(10)
C28 C9 C13 N2 2.2(9)
C21 C9 C13 N2 -175.8(6)
N1 C12 C14 C27 -23.2(10)
O3 C12 C14 C27 158.7(6)
C12 N1 C15 C19 -39.0(9)
C5 N1 C15 C19 137.4(5)
C25 C10 C16 C23 1.7(10)
C20 C10 C16 C23 -177.6(7)
C12 O3 C17 C5 7.7(8)
N1 C5 C17 O3 -8.0(8)
C20 C5 C17 O3 111.7(7)
N1 C15 C19 C7 80.8(7)
N2 C7 C19 C15 -156.4(5)
C27 C7 C19 C15 -33.7(7)
C11 C7 C19 C15 85.6(6)
C25 C10 C20 C5 80.0(8)
C16 C10 C20 C5 -100.7(7)
N1 C5 C20 C10 -176.7(5)
C17 C5 C20 C10 69.6(8)
C28 C9 C21 C32 -0.1(14)
C13 C9 C21 C32 178.1(9)
C10 C16 C23 C30 -2.6(12)
C16 C10 C25 C29 -1.8(11)
C20 C10 C25 C29 177.6(7)
N2 C7 C27 C14 71.6(6)
C19 C7 C27 C14 -48.8(7)
C11 C7 C27 C14 -167.5(5)
C12 C14 C27 C7 75.2(7)
C31 C26 C28 C9 0.1(11)
C21 C9 C28 C26 0.3(10)
C13 C9 C28 C26 -177.7(7)
C10 C25 C29 C30 2.7(12)
C16 C23 C30 C29 3.5(14)
C25 C29 C30 C23 -3.6(14)
C28 C26 C31 C32 -0.7(16)
C26 C31 C32 C21 1(2)
C9 C21 C32 C31 -0.6(19)
